data_7064302
loop_
_publ_author_name
'Rayasingh, Amlan Ranjan'
'Manivannan, Vadivelu'

_publ_section_title
;
 Dinuclear palladium(ii) complexes of
 N-(imidazo[1,5-a]pyridin-1-yl)picolinimidamides: highly active catalysts
 for C--C and C--P bond formation
;
_journal_issue 13
_journal_name_full 'New Journal of Chemistry'
_journal_page_first 5541
_journal_page_last 5550
_journal_paper_doi 10.1039/D5NJ04746C
_journal_volume 50
_journal_year 2026
_chemical_formula_moiety 'C28 H23 N'
_chemical_formula_sum 'C28 H23 N'
_chemical_formula_weight 373.47
_space_group_crystal_system monoclinic
_space_group_IT_number 14
_space_group_name_Hall '-P 2yn'
_space_group_name_H-M_alt 'P 1 21/n 1'
_atom_sites_solution_hydrogens geom
_audit_creation_date 2025-10-12
_audit_creation_method
;
Olex2 1.5
(compiled 2023.08.24 svn.re1ec1418 for OlexSys, GUI svn.r6817)
;
_audit_update_record
;
2025-10-16 deposited with the CCDC.	2026-03-02 downloaded from the CCDC.
;
_cell_angle_alpha 90
_cell_angle_beta 97.053(15)
_cell_angle_gamma 90
_cell_formula_units_Z 4
_cell_length_a 9.992(5)
_cell_length_b 12.228(6)
_cell_length_c 17.586(9)
_cell_measurement_reflns_used 9472
_cell_measurement_temperature 297.00
_cell_measurement_theta_max 27.00
_cell_measurement_theta_min 2.23
_cell_volume 2132.4(19)
_computing_cell_refinement 'SAINT V8.40B (?, 2016)'
_computing_data_reduction 'SAINT V8.40B (?, 2016)'
_computing_molecular_graphics 'Olex2 1.5 (Dolomanov et al., 2009)'
_computing_publication_material 'Olex2 1.5 (Dolomanov et al., 2009)'
_computing_structure_refinement 'SHELXL 2018/3 (Sheldrick, 2015)'
_computing_structure_solution 'SHELXT 2018/2 (Sheldrick, 2018)'
_diffrn_ambient_temperature 297.00
_diffrn_detector_area_resol_mean 7.9
_diffrn_measured_fraction_theta_full 0.993
_diffrn_measured_fraction_theta_max 0.975
_diffrn_measurement_device_type CMOS-PHOTONII-7
_diffrn_measurement_method '\w and \f scans'
_diffrn_radiation_monochromator graphite
_diffrn_radiation_type MoK\a
_diffrn_radiation_wavelength 0.71073
_diffrn_reflns_av_R_equivalents 0.0680
_diffrn_reflns_av_unetI/netI 0.0471
_diffrn_reflns_Laue_measured_fraction_full 0.993
_diffrn_reflns_Laue_measured_fraction_max 0.975
_diffrn_reflns_limit_h_max 12
_diffrn_reflns_limit_h_min -12
_diffrn_reflns_limit_k_max 15
_diffrn_reflns_limit_k_min -15
_diffrn_reflns_limit_l_max 22
_diffrn_reflns_limit_l_min -22
_diffrn_reflns_number 56226
_diffrn_reflns_point_group_measured_fraction_full 0.993
_diffrn_reflns_point_group_measured_fraction_max 0.975
_diffrn_reflns_theta_full 25.242
_diffrn_reflns_theta_max 27.258
_diffrn_reflns_theta_min 2.034
_diffrn_source 'X-ray Tube'
_diffrn_source_current 1.4
_diffrn_source_power 0.07
_diffrn_source_voltage 50.0
_diffrn_standards_number 0
_exptl_absorpt_coefficient_mu 0.067
_exptl_absorpt_correction_T_max 0.7455
_exptl_absorpt_correction_T_min 0.6855
_exptl_absorpt_correction_type multi-scan
_exptl_absorpt_process_details
;
SADABS-2016/2 (Bruker,2016/2) was used for absorption correction.
wR2(int) was 0.1183 before and 0.0710 after correction.
The Ratio of minimum to maximum transmission is 0.9195.
The \l/2 correction factor is Not present.
;
_exptl_crystal_colour 'clear yellowish white'
_exptl_crystal_colour_lustre clear
_exptl_crystal_colour_modifier yellowish
_exptl_crystal_colour_primary white
_exptl_crystal_density_diffrn 1.163
_exptl_crystal_description block
_exptl_crystal_F_000 792
_exptl_crystal_size_max 0.2
_exptl_crystal_size_mid 0.17
_exptl_crystal_size_min 0.15
_refine_diff_density_max 0.323
_refine_diff_density_min -0.185
_refine_diff_density_rms 0.042
_refine_ls_extinction_method none
_refine_ls_goodness_of_fit_ref 1.153
_refine_ls_hydrogen_treatment constr
_refine_ls_matrix_type full
_refine_ls_number_parameters 264
_refine_ls_number_reflns 4658
_refine_ls_number_restraints 225
_refine_ls_restrained_S_all 1.133
_refine_ls_R_factor_all 0.1681
_refine_ls_R_factor_gt 0.0997
_refine_ls_shift/su_max 0.003
_refine_ls_shift/su_mean 0.000
_refine_ls_structure_factor_coef Fsqd
_refine_ls_weighting_details 'w=1/[\s^2^(Fo^2^)+(0.0737P)^2^+1.6048P] where P=(Fo^2^+2Fc^2^)/3'
_refine_ls_weighting_scheme calc
_refine_ls_wR_factor_gt 0.2084
_refine_ls_wR_factor_ref 0.2461
_reflns_Friedel_coverage 0.000
_reflns_number_gt 2674
_reflns_number_total 4658
_reflns_threshold_expression 'I > 2\s(I)'
_cod_data_source_file d5nj04746c2.cif
_cod_data_source_block 3o
_cod_depositor_comments 'Adding full bibliography for 7064300--7064310.cif.'
_cod_original_cell_volume 2132.6(19)
_cod_database_code 7064302
_shelx_shelxl_version_number 2018/3
_shelx_space_group_comment
;
The symmetry employed for this shelxl refinement is uniquely defined
by the following loop, which should always be used as a source of
symmetry information in preference to the above space-group names.
They are only intended as comments.
;
_shelx_estimated_absorpt_t_max 0.990
_shelx_estimated_absorpt_t_min 0.987
_olex2_refinement_description
;
1. Fixed Uiso
 At 1.2 times of:
  All C(H) groups
 At 1.5 times of:
  All C(H,H,H) groups
2. Rigid body (RIGU) restrains
 All non-hydrogen atoms
 with sigma for 1-2 distances of 0.004 and sigma for 1-3 distances of 0.004
3.a Aromatic/amide H refined with riding coordinates:
 C3(H3), C4(H4), C5(H5), C6(H6), C7(H7), C10(H10), C11(H11), C13(H13),
 C14(H14), C16(H16), C17(H17), C19(H19), C20(H20), C22(H22), C23(H23), C25(H25),
  C26(H26)
3.b Idealised Me refined as rotating group:
 C27(H27A,H27B,H27C), C28(H28A,H28B,H28C)
;
_olex2_submission_special_instructions 'No special instructions were received'

loop_
_space_group_symop_operation_xyz
'x, y, z'
'-x+1/2, y+1/2, -z+1/2'
'-x, -y, -z'
'x-1/2, -y-1/2, z-1/2'

loop_
_atom_site_label
_atom_site_type_symbol
_atom_site_fract_x
_atom_site_fract_y
_atom_site_fract_z
_atom_site_U_iso_or_equiv
_atom_site_adp_type
_atom_site_occupancy
_atom_site_site_symmetry_order
_atom_site_calc_flag
_atom_site_refinement_flags_posn
_atom_site_refinement_flags_adp
_atom_site_refinement_flags_occupancy
_atom_site_disorder_assembly
_atom_site_disorder_group
N1 N 0.4661(3) 0.2361(2) 0.36488(15) 0.0659(8) Uani 1 1 d . . . . .
C1 C 0.6403(4) 0.6944(3) 0.0438(2) 0.0749(10) Uani 1 1 d . . . . .
C2 C 0.5535(4) 0.4795(3) 0.20862(19) 0.0654(9) Uani 1 1 d . . . . .
C3 C 0.6341(4) 0.8078(3) 0.0522(2) 0.0808(11) Uani 1 1 d . . . . .
H3 H 0.609972 0.837541 0.097194 0.097 Uiso 1 1 calc R U . . .
C4 C 0.6633(5) 0.8749(4) -0.0052(3) 0.0978(14) Uani 1 1 d . . . . .
H4 H 0.656124 0.950222 0.000570 0.117 Uiso 1 1 calc R U . . .
C5 C 0.7029(5) 0.8340(5) -0.0714(3) 0.1033(14) Uani 1 1 d . . . . .
H5 H 0.728748 0.880364 -0.108900 0.124 Uiso 1 1 calc R U . . .
C6 C 0.7034(6) 0.7198(5) -0.0811(3) 0.1097(16) Uani 1 1 d . . . . .
H6 H 0.723606 0.690456 -0.127111 0.132 Uiso 1 1 calc R U . . .
C7 C 0.6751(5) 0.6525(4) -0.0249(2) 0.0912(13) Uani 1 1 d . . . . .
H7 H 0.678713 0.577213 -0.031819 0.109 Uiso 1 1 calc R U . . .
C8 C 0.6078(4) 0.6201(3) 0.1052(2) 0.0816(11) Uani 1 1 d . . . . .
C9 C 0.5841(4) 0.5615(3) 0.1484(2) 0.0629(9) Uani 1 1 d . . . . .
C10 C 0.6420(4) 0.3939(3) 0.2274(2) 0.0698(10) Uani 1 1 d . . . . .
H10 H 0.720954 0.389176 0.204514 0.084 Uiso 1 1 calc R U . . .
C11 C 0.6142(4) 0.3152(3) 0.2798(2) 0.0679(9) Uani 1 1 d . . . . .
H11 H 0.675135 0.258620 0.292248 0.082 Uiso 1 1 calc R U . . .
C12 C 0.4966(3) 0.3200(3) 0.31394(18) 0.0593(8) Uani 1 1 d . . . . .
C13 C 0.4094(4) 0.4078(3) 0.2966(2) 0.0677(9) Uani 1 1 d . . . . .
H13 H 0.331421 0.413695 0.320263 0.081 Uiso 1 1 calc R U . . .
C14 C 0.4382(4) 0.4858(3) 0.2446(2) 0.0703(10) Uani 1 1 d . . . . .
H14 H 0.378964 0.543940 0.233446 0.084 Uiso 1 1 calc R U . . .
C15 C 0.4010(3) 0.2637(3) 0.42965(18) 0.0578(8) Uani 1 1 d . . . . .
C16 C 0.2826(4) 0.2141(3) 0.4450(2) 0.0706(10) Uani 1 1 d . . . . .
H16 H 0.244359 0.159099 0.412849 0.085 Uiso 1 1 calc R U . . .
C17 C 0.2210(4) 0.2454(3) 0.5077(2) 0.0767(10) Uani 1 1 d . . . . .
H17 H 0.142584 0.209922 0.517527 0.092 Uiso 1 1 calc R U . . .
C18 C 0.2727(4) 0.3281(3) 0.5560(2) 0.0715(10) Uani 1 1 d . . . . .
C19 C 0.3907(4) 0.3757(3) 0.5406(2) 0.0735(10) Uani 1 1 d . . . . .
H19 H 0.428896 0.430842 0.572696 0.088 Uiso 1 1 calc R U . . .
C20 C 0.4543(4) 0.3442(3) 0.47890(19) 0.0674(9) Uani 1 1 d . . . . .
H20 H 0.534635 0.377916 0.470453 0.081 Uiso 1 1 calc R U . . .
C21 C 0.4718(3) 0.1245(3) 0.34150(18) 0.0592(8) Uani 1 1 d . . . . .
C22 C 0.5020(4) 0.0424(3) 0.39479(19) 0.0719(10) Uani 1 1 d . . . . .
H22 H 0.522348 0.060113 0.446340 0.086 Uiso 1 1 calc R U . . .
C23 C 0.5022(4) -0.0658(3) 0.3721(2) 0.0766(11) Uani 1 1 d . . . . .
H23 H 0.520670 -0.119891 0.409079 0.092 Uiso 1 1 calc R U . . .
C24 C 0.4757(4) -0.0956(3) 0.2962(2) 0.0644(9) Uani 1 1 d . . . . .
C25 C 0.4510(4) -0.0130(3) 0.2434(2) 0.0656(9) Uani 1 1 d . . . . .
H25 H 0.436305 -0.030443 0.191575 0.079 Uiso 1 1 calc R U . . .
C26 C 0.4475(4) 0.0952(3) 0.26522(19) 0.0655(9) Uani 1 1 d . . . . .
H26 H 0.428507 0.149021 0.228124 0.079 Uiso 1 1 calc R U . . .
C27 C 0.2014(5) 0.3674(4) 0.6246(2) 0.0919(13) Uani 1 1 d . . . . .
H27A H 0.134759 0.421361 0.607336 0.138 Uiso 1 1 calc R U . . .
H27B H 0.266717 0.398759 0.663045 0.138 Uiso 1 1 calc R U . . .
H27C H 0.158477 0.306327 0.646000 0.138 Uiso 1 1 calc R U . . .
C28 C 0.4725(4) -0.2194(3) 0.2698(2) 0.0736(10) Uani 1 1 d . . . . .
H28A H 0.508934 -0.264638 0.311949 0.110 Uiso 1 1 calc R U . . .
H28B H 0.525465 -0.227899 0.228208 0.110 Uiso 1 1 calc R U . . .
H28C H 0.381075 -0.240748 0.253308 0.110 Uiso 1 1 calc R U . . .

loop_
_atom_site_aniso_label
_atom_site_aniso_U_11
_atom_site_aniso_U_22
_atom_site_aniso_U_33
_atom_site_aniso_U_23
_atom_site_aniso_U_13
_atom_site_aniso_U_12
N1 0.099(2) 0.0459(15) 0.0583(16) 0.0033(12) 0.0309(15) -0.0019(14)
C1 0.080(2) 0.074(2) 0.072(2) 0.0123(19) 0.0140(19) 0.0000(19)
C2 0.088(2) 0.0506(18) 0.060(2) 0.0035(15) 0.0200(18) -0.0048(17)
C3 0.110(3) 0.067(2) 0.066(2) 0.0018(18) 0.013(2) -0.017(2)
C4 0.118(4) 0.082(3) 0.090(3) 0.016(2) -0.002(3) -0.023(3)
C5 0.109(4) 0.127(4) 0.071(3) 0.023(3) -0.002(2) -0.012(3)
C6 0.139(4) 0.125(4) 0.068(3) 0.016(3) 0.027(3) 0.026(3)
C7 0.113(3) 0.081(3) 0.085(3) 0.004(2) 0.033(2) 0.011(2)
C8 0.096(3) 0.075(3) 0.076(3) 0.000(2) 0.021(2) 0.002(2)
C9 0.086(2) 0.0389(17) 0.068(2) 0.0051(15) 0.0242(18) -0.0028(16)
C10 0.076(2) 0.064(2) 0.075(2) 0.0065(18) 0.0300(19) -0.0022(17)
C11 0.076(2) 0.058(2) 0.073(2) 0.0077(17) 0.0218(19) 0.0068(17)
C12 0.077(2) 0.0476(17) 0.0559(18) 0.0016(14) 0.0195(16) -0.0023(15)
C13 0.080(2) 0.056(2) 0.072(2) 0.0061(16) 0.0275(19) 0.0035(17)
C14 0.090(3) 0.0517(19) 0.073(2) 0.0101(17) 0.024(2) 0.0087(17)
C15 0.075(2) 0.0480(17) 0.0530(17) 0.0025(14) 0.0166(16) -0.0041(15)
C16 0.077(2) 0.068(2) 0.067(2) -0.0033(18) 0.0086(18) -0.0140(18)
C17 0.071(2) 0.083(3) 0.079(2) 0.008(2) 0.024(2) -0.0050(19)
C18 0.094(3) 0.062(2) 0.062(2) 0.0087(17) 0.0259(19) 0.0137(19)
C19 0.107(3) 0.056(2) 0.059(2) -0.0043(16) 0.018(2) -0.0102(19)
C20 0.080(2) 0.058(2) 0.066(2) -0.0015(16) 0.0209(18) -0.0136(17)
C21 0.076(2) 0.0474(17) 0.0573(19) 0.0047(14) 0.0206(16) -0.0016(15)
C22 0.112(3) 0.0557(19) 0.0491(19) 0.0041(15) 0.0138(19) 0.0026(19)
C23 0.110(3) 0.053(2) 0.068(2) 0.0103(17) 0.018(2) 0.0087(19)
C24 0.078(2) 0.0501(18) 0.068(2) -0.0021(16) 0.0213(18) 0.0023(16)
C25 0.084(2) 0.061(2) 0.0540(19) -0.0021(16) 0.0155(17) -0.0027(17)
C26 0.089(2) 0.0550(19) 0.0533(19) 0.0071(15) 0.0110(17) -0.0006(17)
C27 0.119(3) 0.091(3) 0.074(3) 0.016(2) 0.044(2) 0.023(3)
C28 0.095(3) 0.0529(19) 0.075(2) -0.0021(17) 0.020(2) 0.0050(18)

loop_
_atom_type_symbol
_atom_type_description
_atom_type_scat_dispersion_real
_atom_type_scat_dispersion_imag
_atom_type_scat_source
C C 0.0033 0.0016 'International Tables Vol C Tables 4.2.6.8 and 6.1.1.4'
H H 0.0000 0.0000 'International Tables Vol C Tables 4.2.6.8 and 6.1.1.4'
N N 0.0061 0.0033 'International Tables Vol C Tables 4.2.6.8 and 6.1.1.4'

loop_
_geom_angle_atom_site_label_1
_geom_angle_atom_site_label_2
_geom_angle_atom_site_label_3
_geom_angle
_geom_angle_site_symmetry_1
_geom_angle_site_symmetry_3
_geom_angle_publ_flag
C12 N1 C15 119.2(3) . . ?
C12 N1 C21 119.3(3) . . ?
C15 N1 C21 119.8(2) . . ?
C3 C1 C8 121.2(4) . . ?
C7 C1 C3 118.3(4) . . ?
C7 C1 C8 120.5(4) . . ?
C10 C2 C9 119.3(3) . . ?
C10 C2 C14 118.5(3) . . ?
C14 C2 C9 122.2(3) . . ?
C1 C3 H3 119.8 . . ?
C4 C3 C1 120.4(4) . . ?
C4 C3 H3 119.8 . . ?
C3 C4 H4 119.3 . . ?
C3 C4 C5 121.4(5) . . ?
C5 C4 H4 119.3 . . ?
C4 C5 H5 120.9 . . ?
C4 C5 C6 118.1(4) . . ?
C6 C5 H5 120.9 . . ?
C5 C6 H6 119.5 . . ?
C7 C6 C5 121.0(5) . . ?
C7 C6 H6 119.5 . . ?
C1 C7 H7 119.7 . . ?
C6 C7 C1 120.7(4) . . ?
C6 C7 H7 119.7 . . ?
C9 C8 C1 176.9(4) . . ?
C8 C9 C2 179.1(4) . . ?
C2 C10 H10 119.7 . . ?
C2 C10 C11 120.7(3) . . ?
C11 C10 H10 119.7 . . ?
C10 C11 H11 119.7 . . ?
C10 C11 C12 120.6(3) . . ?
C12 C11 H11 119.7 . . ?
C11 C12 N1 120.1(3) . . ?
C11 C12 C13 118.6(3) . . ?
C13 C12 N1 121.2(3) . . ?
C12 C13 H13 119.9 . . ?
C14 C13 C12 120.2(3) . . ?
C14 C13 H13 119.9 . . ?
C2 C14 H14 119.4 . . ?
C13 C14 C2 121.2(3) . . ?
C13 C14 H14 119.4 . . ?
C16 C15 N1 122.5(3) . . ?
C20 C15 N1 119.7(3) . . ?
C20 C15 C16 117.7(3) . . ?
C15 C16 H16 119.7 . . ?
C17 C16 C15 120.6(3) . . ?
C17 C16 H16 119.7 . . ?
C16 C17 H17 119.2 . . ?
C18 C17 C16 121.6(3) . . ?
C18 C17 H17 119.2 . . ?
C17 C18 C27 122.2(4) . . ?
C19 C18 C17 117.1(3) . . ?
C19 C18 C27 120.7(4) . . ?
C18 C19 H19 119.1 . . ?
C18 C19 C20 121.8(3) . . ?
C20 C19 H19 119.1 . . ?
C15 C20 C19 121.1(3) . . ?
C15 C20 H20 119.5 . . ?
C19 C20 H20 119.5 . . ?
C22 C21 N1 120.8(3) . . ?
C22 C21 C26 117.9(3) . . ?
C26 C21 N1 121.3(3) . . ?
C21 C22 H22 119.7 . . ?
C21 C22 C23 120.5(3) . . ?
C23 C22 H22 119.7 . . ?
C22 C23 H23 119.1 . . ?
C24 C23 C22 121.7(3) . . ?
C24 C23 H23 119.1 . . ?
C23 C24 C28 122.1(3) . . ?
C25 C24 C23 117.2(3) . . ?
C25 C24 C28 120.7(3) . . ?
C24 C25 H25 119.1 . . ?
C24 C25 C26 121.7(3) . . ?
C26 C25 H25 119.1 . . ?
C21 C26 H26 119.6 . . ?
C25 C26 C21 120.8(3) . . ?
C25 C26 H26 119.6 . . ?
C18 C27 H27A 109.5 . . ?
C18 C27 H27B 109.5 . . ?
C18 C27 H27C 109.5 . . ?
H27A C27 H27B 109.5 . . ?
H27A C27 H27C 109.5 . . ?
H27B C27 H27C 109.5 . . ?
C24 C28 H28A 109.5 . . ?
C24 C28 H28B 109.5 . . ?
C24 C28 H28C 109.5 . . ?
H28A C28 H28B 109.5 . . ?
H28A C28 H28C 109.5 . . ?
H28B C28 H28C 109.5 . . ?

loop_
_geom_bond_atom_site_label_1
_geom_bond_atom_site_label_2
_geom_bond_distance
_geom_bond_site_symmetry_2
_geom_bond_publ_flag
N1 C12 1.420(4) . ?
N1 C15 1.420(4) . ?
N1 C21 1.428(4) . ?
C1 C3 1.397(6) . ?
C1 C7 1.395(5) . ?
C1 C8 1.477(6) . ?
C2 C9 1.517(5) . ?
C2 C10 1.384(5) . ?
C2 C14 1.384(5) . ?
C3 H3 0.9300 . ?
C3 C4 1.360(6) . ?
C4 H4 0.9300 . ?
C4 C5 1.369(7) . ?
C5 H5 0.9300 . ?
C5 C6 1.407(7) . ?
C6 H6 0.9300 . ?
C6 C7 1.343(6) . ?
C7 H7 0.9300 . ?
C8 C9 1.091(5) . ?
C10 H10 0.9300 . ?
C10 C11 1.384(5) . ?
C11 H11 0.9300 . ?
C11 C12 1.385(5) . ?
C12 C13 1.392(5) . ?
C13 H13 0.9300 . ?
C13 C14 1.376(5) . ?
C14 H14 0.9300 . ?
C15 C16 1.385(5) . ?
C15 C20 1.374(5) . ?
C16 H16 0.9300 . ?
C16 C17 1.381(5) . ?
C17 H17 0.9300 . ?
C17 C18 1.380(5) . ?
C18 C19 1.372(5) . ?
C18 C27 1.551(5) . ?
C19 H19 0.9300 . ?
C19 C20 1.378(5) . ?
C20 H20 0.9300 . ?
C21 C22 1.381(5) . ?
C21 C26 1.381(5) . ?
C22 H22 0.9300 . ?
C22 C23 1.382(5) . ?
C23 H23 0.9300 . ?
C23 C24 1.379(5) . ?
C24 C25 1.373(5) . ?
C24 C28 1.583(5) . ?
C25 H25 0.9300 . ?
C25 C26 1.378(5) . ?
C26 H26 0.9300 . ?
C27 H27A 0.9600 . ?
C27 H27B 0.9600 . ?
C27 H27C 0.9600 . ?
C28 H28A 0.9600 . ?
C28 H28B 0.9600 . ?
C28 H28C 0.9600 . ?

loop_
_geom_torsion_atom_site_label_1
_geom_torsion_atom_site_label_2
_geom_torsion_atom_site_label_3
_geom_torsion_atom_site_label_4
_geom_torsion
_geom_torsion_site_symmetry_1
_geom_torsion_site_symmetry_2
_geom_torsion_site_symmetry_3
_geom_torsion_site_symmetry_4
_geom_torsion_publ_flag
N1 C12 C13 C14 -177.2(3) . . . . ?
N1 C15 C16 C17 -178.4(3) . . . . ?
N1 C15 C20 C19 177.5(3) . . . . ?
N1 C21 C22 C23 177.5(3) . . . . ?
N1 C21 C26 C25 -178.9(3) . . . . ?
C1 C3 C4 C5 -1.9(7) . . . . ?
C2 C10 C11 C12 0.7(6) . . . . ?
C3 C1 C7 C6 0.8(7) . . . . ?
C3 C4 C5 C6 4.6(7) . . . . ?
C4 C5 C6 C7 -4.6(8) . . . . ?
C5 C6 C7 C1 2.0(8) . . . . ?
C7 C1 C3 C4 -0.9(6) . . . . ?
C8 C1 C3 C4 -179.4(4) . . . . ?
C8 C1 C7 C6 179.3(4) . . . . ?
C9 C2 C10 C11 -177.3(3) . . . . ?
C9 C2 C14 C13 177.0(3) . . . . ?
C10 C2 C14 C13 -1.6(6) . . . . ?
C10 C11 C12 N1 177.0(3) . . . . ?
C10 C11 C12 C13 -2.4(5) . . . . ?
C11 C12 C13 C14 2.1(5) . . . . ?
C12 N1 C15 C16 125.9(4) . . . . ?
C12 N1 C15 C20 -52.7(5) . . . . ?
C12 N1 C21 C22 151.3(3) . . . . ?
C12 N1 C21 C26 -28.7(5) . . . . ?
C12 C13 C14 C2 -0.2(6) . . . . ?
C14 C2 C10 C11 1.3(6) . . . . ?
C15 N1 C12 C11 143.8(3) . . . . ?
C15 N1 C12 C13 -36.8(5) . . . . ?
C15 N1 C21 C22 -43.3(5) . . . . ?
C15 N1 C21 C26 136.7(3) . . . . ?
C15 C16 C17 C18 1.3(6) . . . . ?
C16 C15 C20 C19 -1.2(5) . . . . ?
C16 C17 C18 C19 -2.0(6) . . . . ?
C16 C17 C18 C27 177.4(4) . . . . ?
C17 C18 C19 C20 1.1(6) . . . . ?
C18 C19 C20 C15 0.5(6) . . . . ?
C20 C15 C16 C17 0.3(5) . . . . ?
C21 N1 C12 C11 -50.7(5) . . . . ?
C21 N1 C12 C13 128.6(4) . . . . ?
C21 N1 C15 C16 -39.4(5) . . . . ?
C21 N1 C15 C20 141.9(3) . . . . ?
C21 C22 C23 C24 1.5(6) . . . . ?
C22 C21 C26 C25 1.1(5) . . . . ?
C22 C23 C24 C25 1.0(6) . . . . ?
C22 C23 C24 C28 -178.6(4) . . . . ?
C23 C24 C25 C26 -2.5(6) . . . . ?
C24 C25 C26 C21 1.4(6) . . . . ?
C26 C21 C22 C23 -2.6(6) . . . . ?
C27 C18 C19 C20 -178.4(3) . . . . ?
C28 C24 C25 C26 177.1(3) . . . . ?
